data_2100443
loop_
_publ_author_name
'Damgaard Poulsen, Rasmus'
'Bentien, Anders'
'Christensen, Mogens'
'Brummerstedt Iversen, Bo'

_publ_section_title
;
 Solvothermal synthesis, multi-temperature crystal structures and
 physical properties of isostructural coordination polymers,
 2C~4~H~12~N^+^[<i>M</i>~3~(C~8~H~4~O~4~)~4~]^2{-^}&#x00B7;3C~5~H~11~NO,
 <i>M</i> = Co, Zn
;
_journal_coeditor_code LC5040
_journal_date_accepted 2005-12-22
_journal_date_recd_electronic 2005-09-21
_journal_issue 2
_journal_name_full 'Acta Crystallographica Section B'
_journal_page_first 245
_journal_page_last 254
_journal_paper_category FA
_journal_paper_doi 10.1107/S0108768105042795
_journal_volume 62
_journal_year 2006
_chemical_formula_moiety 'C27.50 H36.50 N2.50 O9.50 Zn1.50'
_chemical_formula_sum 'C27.5 H36.5 N2.5 O9.5 Zn1.5'
_chemical_formula_weight 652.15
_chemical_name_systematic
;
 ?
;
_space_group_IT_number 15
_symmetry_cell_setting monoclinic
_symmetry_space_group_name_Hall '-C 2yc'
_symmetry_space_group_name_H-M 'C 1 2/c 1'
_atom_sites_solution_hydrogens geom
_atom_sites_solution_primary direct
_atom_sites_solution_secondary difmap
_audit_creation_method SHELXL-97
_cell_angle_alpha 90.00
_cell_angle_beta 92.3500(10)
_cell_angle_gamma 90.00
_cell_formula_units_Z 8
_cell_length_a 33.5639(5)
_cell_length_b 9.8791(2)
_cell_length_c 18.1814(3)
_cell_measurement_reflns_used 6522
_cell_measurement_temperature 300.0(10)
_cell_measurement_theta_max 21.7
_cell_measurement_theta_min 2.24
_cell_volume 6023.54(18)
_computing_cell_refinement 'SMART (Bruker, 1998)'
_computing_data_collection 'SMART (Bruker, 1998)'
_computing_data_reduction SAINT
_computing_molecular_graphics 'SHELXL-97 (Sheldrick, 1997)'
_computing_publication_material 'SHELXS-97 (Sheldrick, 1997)'
_computing_structure_refinement 'SHELXL-97 (Sheldrick, 1997)'
_computing_structure_solution 'SHELXS-97 (Sheldrick, 1990)'
_diffrn_ambient_temperature 300.0(10)
_diffrn_measured_fraction_theta_full 0.999
_diffrn_measured_fraction_theta_max 0.999
_diffrn_measurement_device_type 'Bruker SMART 1K CCD area-detector'
_diffrn_measurement_method '\w and \p'
_diffrn_radiation_monochromator graphite
_diffrn_radiation_type MoK\a
_diffrn_radiation_wavelength 0.71073
_diffrn_reflns_av_R_equivalents 0.0000
_diffrn_reflns_av_sigmaI/netI 0.0624
_diffrn_reflns_limit_h_max 39
_diffrn_reflns_limit_h_min -39
_diffrn_reflns_limit_k_max 11
_diffrn_reflns_limit_k_min 0
_diffrn_reflns_limit_l_max 21
_diffrn_reflns_limit_l_min 0
_diffrn_reflns_number 5311
_diffrn_reflns_theta_full 25.00
_diffrn_reflns_theta_max 25.00
_diffrn_reflns_theta_min 2.15
_exptl_absorpt_coefficient_mu 1.260
_exptl_absorpt_correction_T_max 1.00000
_exptl_absorpt_correction_T_min 0.874596
_exptl_absorpt_correction_type multi-scan
_exptl_absorpt_process_details '(SADABS; Sheldrick, 1997)'
_exptl_crystal_colour 'white colourless'
_exptl_crystal_density_diffrn 1.438
_exptl_crystal_density_method 'not measured'
_exptl_crystal_description rhombic
_exptl_crystal_F_000 2720
_exptl_crystal_size_max 0.300
_exptl_crystal_size_mid 0.250
_exptl_crystal_size_min 0.250
_refine_diff_density_max 0.499
_refine_diff_density_min -0.313
_refine_ls_goodness_of_fit_ref 1.000
_refine_ls_hydrogen_treatment constr
_refine_ls_matrix_type full
_refine_ls_number_parameters 412
_refine_ls_number_reflns 5311
_refine_ls_number_restraints 0
_refine_ls_restrained_S_all 1.000
_refine_ls_R_factor_all 0.0805
_refine_ls_R_factor_gt 0.0400
_refine_ls_shift/su_max 1.438
_refine_ls_shift/su_mean 0.004
_refine_ls_structure_factor_coef Fsqd
_refine_ls_weighting_details 'calc w=1/[\s^2^(Fo^2^)+(0.0591P)^2^+0.0000P] where P=(Fo^2^+2Fc^2^)/3'
_refine_ls_weighting_scheme calc
_refine_ls_wR_factor_gt 0.0886
_refine_ls_wR_factor_ref 0.1027
_reflns_number_gt 3677
_reflns_number_total 5311
_reflns_threshold_expression >2sigma(I)
_cod_data_source_file lc5040.cif
_cod_data_source_block ZnBDCDEF_300K
_cod_original_sg_symbol_H-M 'C 2/c'
_cod_original_formula_sum 'C27.50 H36.50 N2.50 O9.50 Zn1.50'
_cod_database_code 2100443

loop_
_symmetry_equiv_pos_as_xyz
'x, y, z'
'-x, y, -z+1/2'
'x+1/2, y+1/2, z'
'-x+1/2, y+1/2, -z+1/2'
'-x, -y, -z'
'x, -y, z-1/2'
'-x+1/2, -y+1/2, -z'
'x+1/2, -y+1/2, z-1/2'

loop_
_atom_site_type_symbol
_atom_site_label
_atom_site_fract_x
_atom_site_fract_y
_atom_site_fract_z
_atom_site_U_iso_or_equiv
_atom_site_adp_type
_atom_site_calc_flag
_atom_site_refinement_flags
_atom_site_occupancy
_atom_site_disorder_assembly
_atom_site_disorder_group
Zn Zn1 0.153231(11) 0.30322(4) -0.003473(19) 0.02106(14) Uani d . 1 . .
Zn Zn2 0.2500 0.2500 0.0000 0.02074(16) Uani d S 1 . .
O O1 0.09999(7) 0.3544(3) 0.02058(14) 0.0439(7) Uani d . 1 . .
O O2 0.10061(8) 0.4940(3) -0.07386(18) 0.0628(9) Uani d . 1 . .
O O11 0.20258(6) 0.4146(2) -0.00914(12) 0.0255(6) Uani d . 1 . .
O O12 0.18207(8) 0.5202(3) 0.09034(14) 0.0477(8) Uani d . 1 . .
O O21 0.15494(7) 0.2076(2) -0.09839(12) 0.0328(6) Uani d . 1 . .
O O22 0.28522(7) 0.3748(2) 0.06461(11) 0.0288(6) Uani d . 1 . .
O O28 0.16104(7) 0.1790(3) 0.08152(12) 0.0345(6) Uani d . 1 . .
O O29 0.22772(7) 0.1823(2) 0.09527(11) 0.0295(6) Uani d . 1 . .
C C1 0.08340(11) 0.4402(4) -0.0236(2) 0.0358(10) Uani d . 1 . .
C C2 0.04013(10) 0.4711(4) -0.01112(19) 0.0301(9) Uani d . 1 . .
C C3 0.02052(11) 0.5722(4) -0.0507(2) 0.0417(10) Uani d . 1 . .
H H3 0.0341 0.6218 -0.0852 0.050 Uiso calc R 1 . .
C C4 0.01930(11) 0.3996(4) 0.0394(2) 0.0409(10) Uani d . 1 . .
H H4 0.0321 0.3312 0.0665 0.049 Uiso calc R 1 . .
C C11 0.20268(10) 0.5165(4) 0.03573(19) 0.0271(8) Uani d . 1 B .
C C12 0.22774(10) 0.6356(4) 0.01704(19) 0.0311(9) Uani d . 1 . .
C C13 0.22997(12) 0.7461(4) 0.0651(2) 0.0376(10) Uani d . 1 . .
H H13 0.2164 0.7438 0.1087 0.045 Uiso calc R 1 . .
C C14 0.24766(11) 0.6402(4) -0.04796(19) 0.0365(9) Uani d . 1 . .
H H14 0.2461 0.5674 -0.0803 0.044 Uiso calc R 1 . .
C C21 0.18602(10) 0.1399(4) -0.10988(17) 0.0264(8) Uani d . 1 . .
C C22 0.18798(10) 0.0675(4) -0.18215(17) 0.0280(9) Uani d . 1 . .
C C23 0.15609(11) 0.0689(4) -0.23261(19) 0.0379(10) Uani d . 1 . .
H H23 0.1333 0.1180 -0.2225 0.045 Uiso calc R 1 . .
C C24 0.15763(11) 0.0021(4) 0.20201(19) 0.0387(10) Uani d . 1 . .
H H24 0.1357 0.0019 0.1690 0.046 Uiso calc R 1 . .
C C25 0.19167(10) 0.0736(4) 0.18525(18) 0.0270(8) Uani d . 1 . .
C C26 0.22357(11) 0.0718(4) 0.2353(2) 0.0411(10) Uani d . 1 . .
H H26 0.2467 0.1183 0.2246 0.049 Uiso calc R 1 . .
C C27 0.22189(11) -0.0025(4) -0.19921(19) 0.0431(11) Uani d . 1 . .
H H27 0.2438 -0.0029 -0.1662 0.052 Uiso calc R 1 . .
C C28 0.19378(11) 0.1514(3) 0.11461(17) 0.0241(8) Uani d . 1 . .
N N31 0.09712(13) 0.8395(4) 0.0352(2) 0.0650(11) Uani d . 1 A 1
O O31 0.08772(12) 0.6945(4) 0.1284(2) 0.0857(12) Uani d . 1 A 1
C C31 0.10737(16) 0.7422(5) 0.0796(3) 0.0671(14) Uani d . 1 A 1
H H31 0.1324 0.7043 0.0738 0.081 Uiso calc R 1 A 1
C C32A 0.0563(2) 0.8968(9) 0.0353(4) 0.095(2) Uani d P 0.918(16) A 1
H H32A 0.0458 0.9036 -0.0151 0.113 Uiso calc PR 0.918(16) A 1
H H32B 0.0392 0.8352 0.0612 0.113 Uiso calc PR 0.918(16) A 1
C C33A 0.0546(2) 1.0290(7) 0.0694(6) 0.125(4) Uani d P 0.918(16) A 1
H H33A 0.0276 1.0613 0.0670 0.188 Uiso calc PR 0.918(16) A 1
H H33B 0.0712 1.0909 0.0439 0.188 Uiso calc PR 0.918(16) A 1
H H33C 0.0638 1.0225 0.1199 0.188 Uiso calc PR 0.918(16) A 1
C C34 0.12451(19) 0.8867(6) -0.0209(3) 0.098(2) Uani d . 1 A 1
H H34A 0.1243 0.9848 -0.0220 0.118 Uiso calc R 1 A 1
H H34B 0.1514 0.8576 -0.0070 0.118 Uiso calc R 1 A 1
C C35 0.1139(3) 0.8355(7) -0.0946(4) 0.184(5) Uani d . 1 A 1
H H35A 0.1150 0.7384 -0.0944 0.275 Uiso calc R 1 A 1
H H35B 0.1323 0.8702 -0.1290 0.275 Uiso calc R 1 A 1
H H35C 0.0873 0.8644 -0.1088 0.275 Uiso calc R 1 A 1
C C32B 0.0609(5) 0.891(6) 0.0415(13) 0.095(2) Uani d PR 0.082(16) A 3
H H32C 0.0511 0.8794 0.0905 0.113 Uiso calc PR 0.082(16) A 3
H H32D 0.0419 0.8549 0.0052 0.113 Uiso calc PR 0.082(16) A 3
C C33B 0.0718(10) 1.046(5) 0.0250(16) 0.125(4) Uani d PR 0.082(16) A 3
H H33D 0.0858 1.0845 0.0672 0.188 Uiso d PR 0.082(16) A 3
H H33E 0.0470 1.0926 0.0153 0.188 Uiso d PR 0.082(16) A 3
H H33F 0.0890 1.0508 -0.0169 0.188 Uiso d PR 0.082(16) A 3
N N51 0.12312(12) 0.4708(4) 0.1930(2) 0.0697(12) Uani d . 1 B 5
H H51A 0.1089 0.5367 0.1702 0.084 Uiso calc R 1 B 5
H H51B 0.1412 0.4415 0.1615 0.084 Uiso calc R 1 B 5
C C52 0.1448(2) 0.5307(6) 0.2582(3) 0.0895(19) Uani d . 1 B 5
H H52A 0.1580 0.6129 0.2430 0.107 Uiso calc R 1 B 5
H H52B 0.1256 0.5556 0.2941 0.107 Uiso calc R 1 B 5
C C53 0.17478(18) 0.4416(8) 0.2938(3) 0.124(3) Uani d . 1 B 5
H H53B 0.1622 0.3600 0.3096 0.186 Uiso calc R 1 B 5
H H53A 0.1870 0.4868 0.3357 0.186 Uiso calc R 1 B 5
H H53C 0.1948 0.4196 0.2595 0.186 Uiso calc R 1 B 5
C C54 0.09591(16) 0.3574(6) 0.2082(3) 0.0787(16) Uani d . 1 B 5
H H54B 0.0890 0.3108 0.1625 0.094 Uiso calc R 1 B 5
H H54A 0.1096 0.2935 0.2410 0.094 Uiso calc R 1 B 5
C C55 0.05913(18) 0.4031(7) 0.2419(3) 0.111(2) Uani d . 1 B 5
H H55C 0.0656 0.4436 0.2888 0.167 Uiso calc R 1 B 5
H H55A 0.0418 0.3270 0.2484 0.167 Uiso calc R 1 B 5
H H55B 0.0459 0.4684 0.2104 0.167 Uiso calc R 1 B 5
O O71 0.0115(7) 0.1174(12) 0.2883(15) 0.260(11) Uani d P 0.50 . 6
N N71 0.0072(4) -0.0893(11) 0.2463(19) 0.082(5) Uani d P 0.50 C 6
C C71 0.0125(14) 0.0324(18) 0.237(4) 0.22(3) Uani d P 0.50 C 6
H H71 0.0176 0.0630 0.1903 0.269 Uiso calc PR 0.50 C 6
C C72 -0.0376(11) -0.129(4) 0.231(2) 0.133(14) Uani d P 0.50 C 6
H H72A -0.0544 -0.0501 0.2370 0.160 Uiso calc PR 0.50 C 6
H H72B -0.0453 -0.1978 0.2650 0.160 Uiso calc PR 0.50 C 6
C C75 0.0329(13) -0.239(4) 0.332(2) 0.149(14) Uani d P 0.50 C 6
H H75A 0.0287 -0.1699 0.3677 0.223 Uiso calc PR 0.50 C 6
H H75B 0.0580 -0.2829 0.3425 0.223 Uiso calc PR 0.50 C 6
H H75C 0.0118 -0.3043 0.3328 0.223 Uiso calc PR 0.50 C 6
C C74 0.0333(10) -0.184(5) 0.2663(16) 0.150(17) Uani d P 0.50 C 6
H H74A 0.0304 -0.2568 0.2307 0.181 Uiso calc PR 0.50 C 6
H H74B 0.0597 -0.1459 0.2610 0.181 Uiso calc PR 0.50 C 6
C C73 -0.0436(12) -0.184(4) 0.148(2) 0.115(10) Uani d P 0.50 C 6
H H73A -0.0459 -0.1095 0.1144 0.173 Uiso calc PR 0.50 C 6
H H73B -0.0673 -0.2384 0.1439 0.173 Uiso calc PR 0.50 C 6
H H73C -0.0210 -0.2387 0.1360 0.173 Uiso calc PR 0.50 C 6

loop_
_atom_site_aniso_label
_atom_site_aniso_U_11
_atom_site_aniso_U_22
_atom_site_aniso_U_33
_atom_site_aniso_U_12
_atom_site_aniso_U_13
_atom_site_aniso_U_23
Zn1 0.0174(2) 0.0249(3) 0.0210(2) 0.00199(17) 0.00184(15) -0.00041(17)
Zn2 0.0184(3) 0.0264(4) 0.0175(3) -0.0031(2) 0.0020(2) -0.0004(2)
O1 0.0248(15) 0.061(2) 0.0460(16) 0.0184(14) 0.0065(12) 0.0043(15)
O2 0.0329(18) 0.071(2) 0.087(2) 0.0131(16) 0.0273(16) 0.0244(19)
O11 0.0226(13) 0.0222(15) 0.0318(13) -0.0033(10) 0.0025(10) -0.0024(11)
O12 0.0507(19) 0.0407(18) 0.0538(17) -0.0094(14) 0.0278(15) -0.0105(14)
O21 0.0282(15) 0.0421(16) 0.0279(13) 0.0062(12) -0.0009(11) -0.0123(11)
O22 0.0301(14) 0.0319(15) 0.0240(13) -0.0022(12) -0.0049(11) -0.0066(11)
O28 0.0245(15) 0.0464(18) 0.0328(14) 0.0015(12) 0.0018(11) 0.0188(12)
O29 0.0260(15) 0.0411(17) 0.0216(12) 0.0019(12) 0.0041(10) 0.0090(11)
C1 0.026(2) 0.036(3) 0.045(2) 0.0056(19) 0.0019(19) -0.008(2)
C2 0.018(2) 0.035(2) 0.037(2) 0.0060(17) 0.0036(16) -0.0031(18)
C3 0.029(2) 0.043(3) 0.054(3) 0.007(2) 0.0108(19) 0.011(2)
C4 0.026(2) 0.046(3) 0.051(2) 0.018(2) 0.0051(18) 0.009(2)
C11 0.024(2) 0.023(2) 0.033(2) 0.0012(17) -0.0026(16) -0.0013(17)
C12 0.027(2) 0.028(2) 0.039(2) 0.0013(18) 0.0026(17) -0.0007(18)
C13 0.039(2) 0.036(2) 0.039(2) -0.007(2) 0.0130(18) -0.0025(19)
C14 0.043(2) 0.029(2) 0.038(2) -0.003(2) 0.0092(18) -0.0061(18)
C21 0.027(2) 0.026(2) 0.0258(19) -0.0054(18) 0.0039(16) -0.0010(16)
C22 0.028(2) 0.034(2) 0.0223(18) -0.0021(17) 0.0025(15) -0.0083(16)
C23 0.029(2) 0.051(3) 0.033(2) 0.0137(19) -0.0025(17) -0.0138(19)
C24 0.029(2) 0.057(3) 0.029(2) -0.010(2) -0.0086(17) 0.0139(19)
C25 0.024(2) 0.032(2) 0.0257(18) 0.0039(17) 0.0020(15) 0.0044(16)
C26 0.027(2) 0.057(3) 0.038(2) -0.010(2) -0.0016(18) 0.020(2)
C27 0.032(2) 0.066(3) 0.030(2) 0.009(2) -0.0079(17) -0.017(2)
C28 0.029(2) 0.022(2) 0.0217(18) 0.0048(17) 0.0052(16) -0.0001(15)
N31 0.062(3) 0.057(3) 0.077(3) 0.008(2) 0.012(2) 0.010(2)
O31 0.090(3) 0.078(3) 0.091(3) 0.015(2) 0.023(2) 0.027(2)
C31 0.060(4) 0.056(4) 0.086(4) 0.009(3) 0.005(3) -0.003(3)
C32A 0.085(5) 0.077(5) 0.121(5) -0.002(4) -0.003(4) 0.011(4)
C33A 0.094(6) 0.075(5) 0.206(10) 0.012(4) 0.000(7) -0.026(6)
C34 0.118(6) 0.076(5) 0.104(5) -0.025(4) 0.030(4) 0.010(4)
C35 0.334(13) 0.110(6) 0.115(6) -0.099(8) 0.112(7) -0.031(5)
C32B 0.085(5) 0.077(5) 0.121(5) -0.002(4) -0.003(4) 0.011(4)
C33B 0.094(6) 0.075(5) 0.206(10) 0.012(4) 0.000(7) -0.026(6)
N51 0.068(3) 0.079(3) 0.064(3) 0.009(2) 0.019(2) 0.009(2)
C52 0.135(6) 0.084(4) 0.049(3) -0.015(4) 0.006(3) -0.008(3)
C53 0.079(5) 0.188(8) 0.103(5) -0.005(5) -0.011(4) 0.018(5)
C54 0.091(4) 0.081(4) 0.065(3) -0.023(4) 0.007(3) 0.009(3)
C55 0.103(5) 0.139(6) 0.095(5) -0.041(5) 0.045(4) -0.011(4)
O71 0.28(2) 0.085(10) 0.41(4) -0.061(13) -0.074(19) 0.025(15)
N71 0.000(13) 0.082(7) 0.162(10) 0.004(5) -0.020(12) -0.036(9)
C71 0.25(6) 0.064(12) 0.35(5) -0.037(19) -0.12(5) -0.06(3)
C72 0.092(17) 0.12(2) 0.19(3) 0.007(16) -0.022(16) -0.033(17)
C75 0.21(4) 0.14(3) 0.09(2) 0.05(2) 0.00(2) 0.014(18)
C74 0.11(2) 0.25(5) 0.090(17) 0.09(2) 0.055(16) 0.09(2)
C73 0.106(15) 0.13(3) 0.10(2) -0.012(17) -0.025(13) -0.015(15)

loop_
_atom_type_symbol
_atom_type_description
_atom_type_scat_dispersion_real
_atom_type_scat_dispersion_imag
_atom_type_scat_source
C C 0.0033 0.0016 'International Tables Vol C Tables 4.2.6.8 and 6.1.1.4'
H H 0.0000 0.0000 'International Tables Vol C Tables 4.2.6.8 and 6.1.1.4'
O O 0.0106 0.0060 'International Tables Vol C Tables 4.2.6.8 and 6.1.1.4'
Zn Zn 0.2839 1.4301 'International Tables Vol C Tables 4.2.6.8 and 6.1.1.4'
N N 0.0061 0.0033 'International Tables Vol C Tables 4.2.6.8 and 6.1.1.4'

loop_
_geom_angle_atom_site_label_1
_geom_angle_atom_site_label_2
_geom_angle_atom_site_label_3
_geom_angle_site_symmetry_1
_geom_angle_site_symmetry_3
_geom_angle
O1 Zn1 O21 . . 112.69(11)
O1 Zn1 O28 . . 94.58(11)
O21 Zn1 O28 . . 112.22(11)
O1 Zn1 O11 . . 130.35(11)
O21 Zn1 O11 . . 99.51(10)
O28 Zn1 O11 . . 107.36(9)
O29 Zn2 O29 . 7 180.00(18)
O29 Zn2 O22 . . 86.16(9)
O29 Zn2 O22 7 . 93.84(9)
O29 Zn2 O22 . 7 93.84(9)
O29 Zn2 O22 7 7 86.16(9)
O22 Zn2 O22 . 7 180.00(17)
O29 Zn2 O11 . 7 89.03(9)
O29 Zn2 O11 7 7 90.97(9)
O22 Zn2 O11 . 7 90.16(9)
O22 Zn2 O11 7 7 89.84(9)
O29 Zn2 O11 . . 90.97(9)
O29 Zn2 O11 7 . 89.03(9)
O22 Zn2 O11 . . 89.84(9)
O22 Zn2 O11 7 . 90.16(9)
O11 Zn2 O11 7 . 180.00(8)
C1 O1 Zn1 . . 114.6(2)
C11 O11 Zn1 . . 112.1(2)
C11 O11 Zn2 . . 121.7(2)
Zn1 O11 Zn2 . . 100.47(10)
C11 O12 H51B . . 153.8
C21 O21 Zn1 . . 116.9(2)
C21 O22 Zn2 7 . 136.1(2)
C28 O28 Zn1 . . 126.2(2)
C28 O29 Zn2 . . 134.1(2)
O2 C1 O1 . . 123.4(4)
O2 C1 C2 . . 120.7(4)
O1 C1 C2 . . 115.9(3)
C4 C2 C3 . . 118.4(3)
C4 C2 C1 . . 121.0(3)
C3 C2 C1 . . 120.6(3)
C2 C3 C4 . 5_565 120.6(4)
C2 C3 H3 . . 119.7
C4 C3 H3 5_565 . 119.7
C2 C4 C3 . 5_565 121.0(4)
C2 C4 H4 . . 119.5
C3 C4 H4 5_565 . 119.5
O12 C11 O11 . . 122.9(3)
O12 C11 C12 . . 120.0(3)
O11 C11 C12 . . 117.1(3)
C14 C12 C13 . . 119.5(3)
C14 C12 C11 . . 121.2(3)
C13 C12 C11 . . 119.3(3)
C14 C13 C12 7_565 . 120.3(3)
C14 C13 H13 7_565 . 119.8
C12 C13 H13 . . 119.8
C12 C14 C13 . 7_565 120.2(3)
C12 C14 H14 . . 119.9
C13 C14 H14 7_565 . 119.9
O22 C21 O21 7 . 124.9(3)
O22 C21 C22 7 . 117.4(3)
O21 C21 C22 . . 117.6(3)
C27 C22 C23 . . 118.7(3)
C27 C22 C21 . . 120.2(3)
C23 C22 C21 . . 121.1(3)
C22 C23 C24 . 6 120.7(3)
C22 C23 H23 . . 119.6
C24 C23 H23 6 . 119.6
C23 C24 C25 6_556 . 120.5(3)
C23 C24 H24 6_556 . 119.8
C25 C24 H24 . . 119.8
C26 C25 C24 . . 118.3(3)
C26 C25 C28 . . 120.6(3)
C24 C25 C28 . . 121.1(3)
C25 C26 C27 . 6_556 121.3(3)
C25 C26 H26 . . 119.4
C27 C26 H26 6_556 . 119.4
C22 C27 C26 . 6 120.5(3)
C22 C27 H27 . . 119.7
C26 C27 H27 6 . 119.7
O29 C28 O28 . . 127.1(3)
O29 C28 C25 . . 116.3(3)
O28 C28 C25 . . 116.6(3)
C31 N31 C32B . . 117(2)
C31 N31 C34 . . 120.6(5)
C32B N31 C34 . . 122(2)
C31 N31 C32A . . 120.4(5)
C32B N31 C32A . . 4.9(10)
C34 N31 C32A . . 118.8(5)
C31 O31 H51A . . 114.2
O31 C31 N31 . . 127.0(5)
O31 C31 H31 . . 116.5
N31 C31 H31 . . 116.5
C33A C32A N31 . . 113.4(6)
C33A C32A H32A . . 108.9
N31 C32A H32A . . 108.9
C33A C32A H32B . . 108.9
N31 C32A H32B . . 108.9
H32A C32A H32B . . 107.7
C35 C34 N31 . . 112.9(5)
C35 C34 H34A . . 109.0
N31 C34 H34A . . 109.0
C35 C34 H34B . . 109.0
N31 C34 H34B . . 109.0
H34A C34 H34B . . 107.8
N31 C32B C33B . . 97.8(10)
N31 C32B H32C . . 112.2
C33B C32B H32C . . 112.2
N31 C32B H32D . . 112.2
C33B C32B H32D . . 112.2
H32C C32B H32D . . 109.8
C54 N51 C52 . . 116.0(4)
C54 N51 H51A . . 108.3
C52 N51 H51A . . 108.3
C54 N51 H51B . . 108.3
C52 N51 H51B . . 108.3
H51A N51 H51B . . 107.4
C53 C52 N51 . . 114.7(5)
C53 C52 H52A . . 108.6
N51 C52 H52A . . 108.6
C53 C52 H52B . . 108.6
N51 C52 H52B . . 108.6
H52A C52 H52B . . 107.6
C55 C54 N51 . . 112.4(5)
C55 C54 H54B . . 109.1
N51 C54 H54B . . 109.1
C55 C54 H54A . . 109.1
N51 C54 H54A . . 109.1
H54B C54 H54A . . 107.9
C71 O71 C71 . 2 46(5)
C71 O71 O71 . 2 50.9(19)
C71 O71 O71 2 2 51(3)
C71 N71 C74 . . 129(3)
C71 N71 C72 . . 111(3)
C74 N71 C72 . . 119.6(17)
N71 C71 O71 . . 123(5)
N71 C71 H71 . . 118.3
O71 C71 H71 . . 118.3
N71 C72 C73 . . 110(3)
N71 C72 H72A . . 109.7
C73 C72 H72A . . 109.7
N71 C72 H72B . . 109.7
C73 C72 H72B . . 109.7
H72A C72 H72B . . 108.2
C75 C74 N71 . . 121(3)
C75 C74 H74A . . 107.1
N71 C74 H74A . . 107.1
C75 C74 H74B . . 107.1
N71 C74 H74B . . 107.1
H74A C74 H74B . . 106.8

loop_
_geom_bond_atom_site_label_1
_geom_bond_atom_site_label_2
_geom_bond_site_symmetry_2
_geom_bond_distance
Zn1 O1 . 1.925(2)
Zn1 O21 . 1.970(2)
Zn1 O28 . 1.982(2)
Zn1 O11 . 1.995(2)
Zn2 O29 . 2.028(2)
Zn2 O29 7 2.028(2)
Zn2 O22 . 2.045(2)
Zn2 O22 7 2.045(2)
Zn2 O11 7 2.277(2)
Zn2 O11 . 2.277(2)
O1 C1 . 1.279(4)
O2 C1 . 1.223(4)
O11 C11 . 1.296(4)
O12 C11 . 1.234(4)
O12 H51B . 2.0747
O21 C21 . 1.264(4)
O22 C21 7 1.251(4)
O28 C28 . 1.261(4)
O29 C28 . 1.244(4)
C1 C2 . 1.511(5)
C2 C4 . 1.373(5)
C2 C3 . 1.382(5)
C3 C4 5_565 1.389(5)
C3 H3 . 0.9300
C4 C3 5_565 1.389(5)
C4 H4 . 0.9300
C11 C12 . 1.493(5)
C12 C14 . 1.382(5)
C12 C13 . 1.399(5)
C13 C14 7_565 1.393(5)
C13 H13 . 0.9300
C14 C13 7_565 1.393(5)
C14 H14 . 0.9300
C21 O22 7 1.251(4)
C21 C22 . 1.500(4)
C22 C27 . 1.378(5)
C22 C23 . 1.381(5)
C23 C24 6 1.383(5)
C23 H23 . 0.9300
C24 C23 6_556 1.383(5)
C24 C25 . 1.388(5)
C24 H24 . 0.9300
C25 C26 . 1.376(5)
C25 C28 . 1.501(4)
C26 C27 6_556 1.377(5)
C26 H26 . 0.9300
C27 C26 6 1.377(5)
C27 H27 . 0.9300
N31 C31 . 1.293(6)
N31 C32B . 1.33(3)
N31 C34 . 1.477(6)
N31 C32A . 1.483(8)
O31 C31 . 1.221(6)
O31 H51A . 1.8621
C31 H31 . 0.9300
C32A C33A . 1.448(9)
C32A H32A . 0.9700
C32A H32B . 0.9700
C33A H33A . 0.9600
C33A H33B . 0.9600
C33A H33C . 0.9600
C33A H33D . 1.1848
C33A H33E . 1.1860
C34 C35 . 1.462(8)
C34 H34A . 0.9700
C34 H34B . 0.9700
C35 H35A . 0.9600
C35 H35B . 0.9600
C35 H35C . 0.9600
C32B C33B . 1.5967
C32B H32C . 0.9700
C32B H32D . 0.9700
C33B H33D . 0.9630
C33B H33E . 0.9625
C33B H33F . 0.9752
N51 C54 . 1.478(6)
N51 C52 . 1.488(6)
N51 H51A . 0.9000
N51 H51B . 0.9000
C52 C53 . 1.466(8)
C52 H52A . 0.9700
C52 H52B . 0.9700
C53 H53B . 0.9600
C53 H53A . 0.9600
C53 H53C . 0.9600
C54 C55 . 1.471(7)
C54 H54B . 0.9700
C54 H54A . 0.9700
C55 H55C . 0.9600
C55 H55A . 0.9600
C55 H55B . 0.9600
O71 C71 . 1.25(5)
O71 C71 2 1.24(4)
O71 O71 2 1.56(4)
O71 H55A . 2.4315
N71 C71 . 1.23(2)
N71 C74 . 1.32(5)
N71 C72 . 1.57(4)
C71 H71 . 0.9300
C72 C73 . 1.60(6)
C72 H72A . 0.9700
C72 H72B . 0.9700
C75 C74 . 1.31(5)
C75 H75A . 0.9600
C75 H75B . 0.9600
C75 H75C . 0.9600
C74 H74A . 0.9700
C74 H74B . 0.9700
C73 H73A . 0.9600
C73 H73B . 0.9600
C73 H73C . 0.9600

loop_
_geom_torsion_atom_site_label_1
_geom_torsion_atom_site_label_2
_geom_torsion_atom_site_label_3
_geom_torsion_atom_site_label_4
_geom_torsion_site_symmetry_1
_geom_torsion_site_symmetry_4
_geom_torsion
O21 Zn1 O1 C1 . . -64.2(3)
O28 Zn1 O1 C1 . . 179.4(3)
O11 Zn1 O1 C1 . . 61.9(3)
O1 Zn1 O11 C11 . . 29.8(3)
O21 Zn1 O11 C11 . . 160.7(2)
O28 Zn1 O11 C11 . . -82.3(2)
O1 Zn1 O11 Zn2 . . 160.45(10)
O21 Zn1 O11 Zn2 . . -68.60(10)
O28 Zn1 O11 Zn2 . . 48.41(11)
O29 Zn2 O11 C11 . . 69.4(3)
O29 Zn2 O11 C11 7 . -110.6(3)
O22 Zn2 O11 C11 . . -16.7(2)
O22 Zn2 O11 C11 7 . 163.3(2)
O29 Zn2 O11 Zn1 . . -54.91(10)
O29 Zn2 O11 Zn1 7 . 125.09(10)
O22 Zn2 O11 Zn1 . . -141.06(9)
O22 Zn2 O11 Zn1 7 . 38.94(9)
O1 Zn1 O21 C21 . . -162.0(2)
O28 Zn1 O21 C21 . . -56.7(3)
O11 Zn1 O21 C21 . . 56.6(3)
O29 Zn2 O22 C21 . 7 68.8(3)
O29 Zn2 O22 C21 7 7 -111.2(3)
O11 Zn2 O22 C21 7 7 -20.2(3)
O11 Zn2 O22 C21 . 7 159.8(3)
O1 Zn1 O28 C28 . . -150.5(3)
O21 Zn1 O28 C28 . . 92.7(3)
O11 Zn1 O28 C28 . . -15.6(3)
O22 Zn2 O29 C28 . . 139.7(3)
O22 Zn2 O29 C28 7 . -40.3(3)
O11 Zn2 O29 C28 7 . -130.0(3)
O11 Zn2 O29 C28 . . 50.0(3)
Zn1 O1 C1 O2 . . -5.4(5)
Zn1 O1 C1 C2 . . 173.7(2)
O2 C1 C2 C4 . . 172.2(4)
O1 C1 C2 C4 . . -6.9(5)
O2 C1 C2 C3 . . -7.6(6)
O1 C1 C2 C3 . . 173.4(3)
C4 C2 C3 C4 . 5_565 0.0(6)
C1 C2 C3 C4 . 5_565 179.8(4)
C3 C2 C4 C3 . 5_565 0.0(7)
C1 C2 C4 C3 . 5_565 -179.8(4)
H51B O12 C11 O11 . . 0.6
H51B O12 C11 C12 . . 177.7
Zn1 O11 C11 O12 . . 21.5(4)
Zn2 O11 C11 O12 . . -97.3(4)
Zn1 O11 C11 C12 . . -155.7(2)
Zn2 O11 C11 C12 . . 85.5(3)
O12 C11 C12 C14 . . -172.8(3)
O11 C11 C12 C14 . . 4.5(5)
O12 C11 C12 C13 . . 5.0(5)
O11 C11 C12 C13 . . -177.7(3)
C14 C12 C13 C14 . 7_565 -0.5(6)
C11 C12 C13 C14 . 7_565 -178.4(3)
C13 C12 C14 C13 . 7_565 0.5(6)
C11 C12 C14 C13 . 7_565 178.3(3)
Zn1 O21 C21 O22 . 7 2.9(5)
Zn1 O21 C21 C22 . . -179.4(2)
O22 C21 C22 C27 7 . -5.3(5)
O21 C21 C22 C27 . . 176.9(3)
O22 C21 C22 C23 7 . 174.4(3)
O21 C21 C22 C23 . . -3.4(5)
C27 C22 C23 C24 . 6 2.0(6)
C21 C22 C23 C24 . 6 -177.7(3)
C23 C24 C25 C26 6_556 . 0.0(6)
C23 C24 C25 C28 6_556 . -179.8(3)
C24 C25 C26 C27 . 6_556 -0.7(6)
C28 C25 C26 C27 . 6_556 179.1(4)
C23 C22 C27 C26 . 6 -1.2(6)
C21 C22 C27 C26 . 6 178.5(4)
Zn2 O29 C28 O28 . . -14.8(6)
Zn2 O29 C28 C25 . . 165.6(2)
Zn1 O28 C28 O29 . . -9.8(5)
Zn1 O28 C28 C25 . . 169.8(2)
C26 C25 C28 O29 . . 18.3(5)
C24 C25 C28 O29 . . -161.9(3)
C26 C25 C28 O28 . . -161.4(4)
C24 C25 C28 O28 . . 18.4(5)
H51A O31 C31 N31 . . 170.2
C32B N31 C31 O31 . . -2.1(15)
C34 N31 C31 O31 . . 179.6(5)
C32A N31 C31 O31 . . -6.2(9)
C31 N31 C32A C33A . . 105.9(9)
C34 N31 C32A C33A . . -79.8(9)
C31 N31 C34 C35 . . 102.1(7)
C32B N31 C34 C35 . . -76.2(16)
C32A N31 C34 C35 . . -72.2(8)
C31 N31 C32B C33B . . 143.3(7)
C34 N31 C32B C33B . . -38.4(8)
C54 N51 C52 C53 . . 68.2(7)
C52 N51 C54 C55 . . 74.1(6)
C74 N71 C71 O71 . . -87(6)
C72 N71 C71 O71 . . 93(5)
C71 O71 C71 N71 2 . -57(5)
O71 O71 C71 N71 2 . -128(5)
H55A O71 C71 N71 . . 164.2
C71 N71 C72 C73 . . 97(4)
C74 N71 C72 C73 . . -83(4)
C71 N71 C74 C75 . . 108(6)
C72 N71 C74 C75 . . -72(5)
